data_7250400
loop_
_publ_author_name
'Kopylova, Yu. O.'
'Volkov, S. N.'
'Krzhizhanovskaya, M. G.'
'Banaru, A. M.'
'Yukhno, V. A.'
'Aksenov, S. M.'
'Bubnova, R. S.'

_publ_section_title
;
 Thermal evolution of the Ca2B2O5 crystal structure through \g &#x2194;
 \b&#x2032; &#x2194; \a phase transitions and the crystal structure of the
 incommensurately modulated \b&#x2032;-phase
;
_journal_issue 24
_journal_name_full CrystEngComm
_journal_page_first 4196
_journal_page_last 4208
_journal_paper_doi 10.1039/D5CE00200A
_journal_volume 27
_journal_year 2025
_chemical_formula_sum 'B Ca O'
_chemical_formula_weight 66.9
_space_group_IT_number 14
_space_group_name_Hall '-P 2ybc'
_space_group_name_H-M_alt 'P 1 21/c 1'
_space_group_ssg_name P21/c(\a0\g)00
_symmetry_cell_setting monoclinic
_audit_block_doi 10.5517/ccdc.csd.cc2mfw10
_audit_update_record
;
2025-02-23 deposited with the CCDC.	2025-05-06 downloaded from the CCDC.
;
_cell_angle_alpha 90
_cell_angle_beta 92.620(8)
_cell_angle_gamma 90
_cell_formula_units_Z 4
_cell_length_a 3.6444(4)
_cell_length_b 5.2008(4)
_cell_length_c 11.5400(10)
_cell_measurement_reflns_used 1728
_cell_measurement_temperature 699.8(8)
_cell_measurement_theta_max 29.2
_cell_measurement_theta_min 3.52
_cell_modulation_dimension 1
_cell_volume 218.50(3)
_computing_cell_refinement 'CrysAlisPro 1.171.41.105a (Rigaku OD, 2021)'
_computing_data_collection 'CrysAlisPro 1.171.41.105a (Rigaku OD, 2021)'
_computing_data_reduction 'CrysAlisPro 1.171.41.105a (Rigaku OD, 2021)'
_diffrn_ambient_temperature 699.8
_diffrn_detector 'Hybrid Pixel Array Detector'
_diffrn_detector_area_resol_mean 10.0000
_diffrn_measured_fraction_theta_full 0.98
_diffrn_measured_fraction_theta_max 0.86
_diffrn_measurement_device_type 'XtaLAB Synergy, Single source at home/near, HyPix'
_diffrn_measurement_method '\w scans'
_diffrn_radiation_monochromator mirror
_diffrn_radiation_probe x-ray
_diffrn_radiation_source 'X-ray tube'
_diffrn_radiation_type 'Mo K\a'
_diffrn_radiation_wavelength 0.71073
_diffrn_reflns_av_R_equivalents 0.0459
_diffrn_reflns_av_unetI/netI 0.0471
_diffrn_reflns_limit_h_max 4
_diffrn_reflns_limit_h_min -4
_diffrn_reflns_limit_index_m_1_max 1
_diffrn_reflns_limit_index_m_1_min -1
_diffrn_reflns_limit_k_max 4
_diffrn_reflns_limit_k_min -6
_diffrn_reflns_limit_l_max 14
_diffrn_reflns_limit_l_min -14
_diffrn_reflns_number 3819
_diffrn_reflns_theta_full 27.47
_diffrn_reflns_theta_max 29.44
_diffrn_reflns_theta_min 3.53
_diffrn_source 'micro-focus sealed X-ray tube'
_exptl_absorpt_coefficient_mu 2.433
_exptl_absorpt_correction_T_max 1
_exptl_absorpt_correction_T_min 0.51
_exptl_absorpt_correction_type multi-scan
_exptl_absorpt_process_details
;
CrysAlisPro 1.171.41.105a (Rigaku Oxford Diffraction, 2021)
Empirical absorption correction using spherical harmonics,
implemented in SCALE3 ABSPACK scaling algorithm.
;
_exptl_crystal_colour colourless
_exptl_crystal_density_diffrn 2.0334
_exptl_crystal_description prizm
_exptl_crystal_F_000 180
_exptl_crystal_size_max 0.12
_exptl_crystal_size_mid 0.11
_exptl_crystal_size_min 0.05
_refine_diff_density_max 0.46
_refine_diff_density_min -0.48
_refine_ls_extinction_method none
_refine_ls_goodness_of_fit_gt 1.5362
_refine_ls_goodness_of_fit_ref 1.3453
_refine_ls_number_constraints 1
_refine_ls_number_parameters 82
_refine_ls_number_reflns 1047
_refine_ls_number_restraints 0
_refine_ls_R_factor_all 0.0547
_refine_ls_R_factor_gt 0.0368
_refine_ls_shift/su_max 0.0495
_refine_ls_shift/su_mean 0.0067
_refine_ls_structure_factor_coef F
_refine_ls_weighting_details 'calc w=1/[\s^2^(Fo)+(0.01P)^2^+0.0000P] where P=Fo'
_refine_ls_weighting_scheme sigma
_refine_ls_wR_factor_gt 0.0399
_refine_ls_wR_factor_ref 0.0417
_reflns_number_gt 758
_reflns_number_total 1047
_reflns_threshold_expression I>3\s(I)
_cod_data_source_file d5ce00200a2.cif
_cod_data_source_block I_CCDC2
_cod_depositor_comments
;
The following automatic conversions were performed:

data item '_diffrn_radiation_probe' value 'X-ray' was changed to
'x-ray' in accordance with the
/home/data/users/saulius/crontab/automatic-downloads/rss-feeds/RSC/lib/dictionaries/cif_core.dic
dictionary named 'cif_core.dic' version 2.4.2 last updated on
2011-04-26.

Automatic conversion script
Id: cif_fix_values 8170 2020-07-09 18:12:32Z antanas 

 Adding full bibliography for 7250398--7250409.cif.
;
_cod_original_formula_sum 'B1 Ca1 O1'
_cod_database_code 7250400
_jana_cell_commen_supercell_matrix_1_1 2
_jana_cell_commen_supercell_matrix_1_2 0
_jana_cell_commen_supercell_matrix_1_3 0
_jana_cell_commen_supercell_matrix_2_1 0
_jana_cell_commen_supercell_matrix_2_2 1
_jana_cell_commen_supercell_matrix_2_3 0
_jana_cell_commen_supercell_matrix_3_1 0
_jana_cell_commen_supercell_matrix_3_2 0
_jana_cell_commen_supercell_matrix_3_3 1
_jana_cell_commen_t_section_1 0

loop_
_space_group_symop_id
_space_group_symop_operation_xyz
1 x,y,z
2 -x,y+0.5,-z+0.5
3 -x,-y,-z
4 x,-y+0.5,z+0.5

loop_
_space_group_symop_ssg_id
_space_group_symop_ssg_operation_algebraic
1 x1,x2,x3,x4
2 -x1,x2+1/2,-x3+1/2,-x4
3 -x1,-x2,-x3,-x4
4 x1,-x2+1/2,x3+1/2,x4

loop_
_atom_site_label
_atom_site_type_symbol
_atom_site_fract_x
_atom_site_fract_y
_atom_site_fract_z
_atom_site_adp_type
_atom_site_U_iso_or_equiv
_atom_site_site_symmetry_multiplicity
_atom_site_occupancy
_atom_site_calc_flag
_atom_site_refinement_flags
_atom_site_disorder_assembly
_atom_site_disorder_group
Ca1 Ca 0.76140(13) -0.41495(10) 0.14775(4) Uani 0.01987(17) 4 1 d . . .
O1 O 0.7797(6) 0.8088(4) 0.3612(2) Uani 0.0276(8) 4 0.5 d . . .
O1' O 0.7126(6) 0.8227(4) 0.42844(18) Uani 0.0212(8) 4 0.5 d . . .
O2 O 0.7601(5) 0.3916(3) 0.33361(13) Uani 0.0255(6) 4 1 d . . .
O3 O 0.4570(7) 0.0865(4) -0.0157(2) Uani 0.0325(9) 4 0.5 d . . .
B1 B 0.6810(7) 0.5722(6) 0.4076(2) Uani 0.0188(8) 4 1 d . . .

loop_
_atom_site_aniso_label
_atom_site_aniso_type_symbol
_atom_site_aniso_U_11
_atom_site_aniso_U_22
_atom_site_aniso_U_33
_atom_site_aniso_U_12
_atom_site_aniso_U_13
_atom_site_aniso_U_23
Ca1 Ca 0.0190(3) 0.0189(3) 0.0219(3) 0.0007(2) 0.0035(2) 0.00188(19)
O1 O 0.0274(14) 0.0148(14) 0.0413(15) -0.0036(10) 0.0107(12) 0.0061(11)
O1' O 0.0257(14) 0.0145(13) 0.0236(13) -0.0024(10) 0.0027(11) 0.0004(9)
O2 O 0.0307(11) 0.0244(11) 0.0220(9) 0.0054(8) 0.0074(8) -0.0013(7)
O3 O 0.0476(18) 0.0260(15) 0.0254(13) 0.0135(12) 0.0172(13) 0.0069(11)
B1 B 0.0155(13) 0.0218(16) 0.0192(14) -0.0006(11) 0.0014(11) 0.0016(11)

loop_
_atom_site_displace_Fourier_atom_site_label
_atom_site_displace_Fourier_axis
_atom_site_displace_Fourier_wave_vector_seq_id
_atom_site_displace_Fourier_param_cos
_atom_site_displace_Fourier_param_sin
Ca1 x 1 0 0.00633(18)
Ca1 y 1 0 -0.02378(13)
Ca1 z 1 0 -0.02035(6)
B1 x 1 0 -0.0088(8)
B1 y 1 0 -0.0066(6)
B1 z 1 0 0.0043(3)

loop_
_atom_site_displace_special_func_atom_site_label
_atom_site_displace_special_func_sawtooth_ax
_atom_site_displace_special_func_sawtooth_ay
_atom_site_displace_special_func_sawtooth_az
_atom_site_displace_special_func_sawtooth_c
_atom_site_displace_special_func_sawtooth_w
? ? ? ? ? ?

loop_
_atom_site_Fourier_wave_vector_seq_id
_atom_site_fourier_wave_vector_q1_coeff
1 1

loop_
_atom_site_occ_Fourier_atom_site_label
_atom_site_occ_Fourier_wave_vector_seq_id
_atom_site_occ_Fourier_param_cos
_atom_site_occ_Fourier_param_sin
? ? ? ?

loop_
_atom_site_occ_special_func_atom_site_label
_atom_site_occ_special_func_crenel_c
_atom_site_occ_special_func_crenel_w
O1 0.8235(4) 0.5
O1' 0.29 0.5
O2 0.63 1
O3 1.2 0.5

loop_
_atom_site_U_Fourier_atom_site_label
_atom_site_U_Fourier_tens_elem
_atom_site_U_Fourier_wave_vector_seq_id
_atom_site_U_Fourier_param_cos
_atom_site_U_Fourier_param_sin
Ca1 U11 1 0 -0.0007(4)
Ca1 U22 1 0 0.0028(4)
Ca1 U33 1 0 -0.0034(4)
Ca1 U12 1 0 0.0007(3)
Ca1 U13 1 0 0.0025(3)
Ca1 U23 1 0 0.0003(3)
B1 U11 1 0 -0.0013(16)
B1 U22 1 0 0.0030(19)
B1 U33 1 0 -0.0019(15)
B1 U12 1 0 0.0016(14)
B1 U13 1 0 -0.0025(13)
B1 U23 1 0 -0.0018(13)

loop_
_atom_type_symbol
_atom_type_scat_dispersion_real
_atom_type_scat_dispersion_imag
_atom_type_scat_source
B 0.0013 0.0007 'International Tables Vol C tables 4.2.6.8 and 6.1.1.1'
Ca 0.2262 0.3064 'International Tables Vol C tables 4.2.6.8 and 6.1.1.1'
O 0.0106 0.0060 'International Tables Vol C tables 4.2.6.8 and 6.1.1.1'

loop_
_cell_wave_vector_seq_id
_cell_wave_vector_x
_cell_wave_vector_y
_cell_wave_vector_z
1 0.500000 0.000000 0.000000

loop_
_exptl_crystal_face_index_h
_exptl_crystal_face_index_k
_exptl_crystal_face_index_l
_exptl_crystal_face_perp_dist
? ? ? ?

loop_
_geom_angle_atom_site_label_1
_geom_angle_atom_site_label_2
_geom_angle_atom_site_label_3
_geom_angle_site_ssg_symmetry_1
_geom_angle_site_ssg_symmetry_2
_geom_angle_site_ssg_symmetry_3
_geom_angle
_geom_angle_min
_geom_angle_max
_geom_angle_publ_flag
O1 Ca1 O1 1_5455 . 2_7355 113.07(8) 113.07(8) 113.07(8) ?
O1 Ca1 O1' 1_5455 . 2_6355 129.17(8) 129.17(8) 129.17(8) ?
O1 Ca1 O2 1_5455 . 1_5455 56.49(10) 56.49(10) 56.49(10) ?
O1 Ca1 O2 1_5455 . 2_6455 71.20(9) 71.20(9) 71.20(9) ?
O1 Ca1 O2 1_5455 . 2_7455 77.36(10) 77.36(10) 77.36(10) ?
O1 Ca1 O3 1_5455 . 3_6555 109.80(8) 109.80(8) 109.80(8) ?
O1 Ca1 O1' 2_6355 . 2_7355 111.67(8) 111.67(8) 111.67(8) ?
O1 Ca1 O1' 2_6355 . 4_5545 97.12(8) 97.12(8) 97.12(8) ?
O1 Ca1 O2 2_6355 . 1_5455 79.73(11) 79.73(11) 79.73(11) ?
O1 Ca1 O2 2_6355 . 2_6455 75.24(11) 75.24(11) 75.24(11) ?
O1 Ca1 O2 2_6355 . 2_7455 159.47(10) 159.47(10) 159.47(10) ?
O1 Ca1 O3 2_6355 . 1_5455 46.04(7) 46.04(7) 46.04(7) ?
O1 Ca1 O3 2_6355 . . 101.80(7) 101.80(7) 101.80(7) ?
O1 Ca1 O1' 2_7355 . 2_6355 93.61(8) 93.61(8) 93.61(8) ?
O1 Ca1 O2 2_7355 . 1_5455 80.86(10) 80.86(10) 80.86(10) ?
O1 Ca1 O2 2_7355 . 2_6455 175.41(10) 175.41(10) 175.41(10) ?
O1 Ca1 O2 2_7355 . 2_7455 76.31(10) 76.31(10) 76.31(10) ?
O1 Ca1 O3 2_7355 . 3_6555 125.08(9) 125.08(9) 125.08(9) ?
O1' Ca1 O2 2_6355 . 1_5455 88.77(10) 88.77(10) 88.77(10) ?
O1' Ca1 O2 2_6355 . 2_6455 82.15(9) 82.15(9) 82.15(9) ?
O1' Ca1 O2 2_6355 . 2_7455 153.14(10) 153.14(10) 153.14(10) ?
O1' Ca1 O3 2_6355 . 3_6555 84.56(8) 84.56(8) 84.56(8) ?
O1' Ca1 O1' 2_7355 . 4_5545 82.08(7) 82.08(7) 82.08(7) ?
O1' Ca1 O2 2_7355 . 1_5455 94.84(10) 94.84(10) 94.84(10) ?
O1' Ca1 O2 2_7355 . 2_6455 167.38(10) 167.38(10) 167.38(10) ?
O1' Ca1 O2 2_7355 . 2_7455 87.77(10) 87.77(10) 87.77(10) ?
O1' Ca1 O3 2_7355 . 1_5455 71.91(7) 71.91(7) 71.91(7) ?
O1' Ca1 O3 2_7355 . . 121.20(7) 121.20(7) 121.20(7) ?
O1' Ca1 O2 4_5545 . 1_5455 174.49(10) 174.49(10) 174.49(10) ?
O1' Ca1 O2 4_5545 . 2_6455 86.63(10) 86.63(10) 86.63(10) ?
O1' Ca1 O2 4_5545 . 2_7455 91.89(10) 91.89(10) 91.89(10) ?
O1' Ca1 O3 4_5545 . 1_5455 69.41(7) 69.41(7) 69.41(7) ?
O1' Ca1 O3 4_5545 . . 46.01(6) 46.01(6) 46.01(6) ?
O2 Ca1 O2 1_5455 . 2_6455 98.79(10) 96.86(10) 100.73(9) ?
O2 Ca1 O2 1_5455 . 2_7455 103.02(10) 92.55(10) 113.50(10) ?
O2 Ca1 O3 1_5455 . 1_5455 105.33(7) 105.33(7) 105.33(7) ?
O2 Ca1 O3 1_5455 . . 138.90(7) 138.90(7) 138.90(7) ?
O2 Ca1 O3 1_5455 . 3_6555 153.50(8) 153.50(8) 153.50(8) ?
O2 Ca1 O2 2_6455 . 2_7455 96.86(10) 86.97(10) 106.75(10) ?
O2 Ca1 O3 2_6455 . 1_5455 109.30(7) 109.30(7) 109.30(7) ?
O2 Ca1 O3 2_6455 . . 46.18(7) 46.18(7) 46.18(7) ?
O2 Ca1 O3 2_6455 . 3_6555 52.98(8) 52.98(8) 52.98(8) ?
O2 Ca1 O3 2_7455 . 1_5455 153.72(7) 153.72(7) 153.72(7) ?
O2 Ca1 O3 2_7455 . . 71.63(7) 71.63(7) 71.63(7) ?
O2 Ca1 O3 2_7455 . 3_6555 81.35(8) 81.35(8) 81.35(8) ?
O3 Ca1 O3 1_5455 . . 104.36(6) 104.36(6) 104.36(6) ?
O1 B1 O2 . . . 122.5(3) 122.5(3) 122.5(3) ?
O1 B1 O3 . . 2_6555 114.4(3) 114.4(3) 114.4(3) ?
O1' B1 O2 . . . 127.4(3) 127.4(3) 127.4(3) ?
O1' B1 O3 . . 4_5555 121.4(3) 121.4(3) 121.4(3) ?
O2 B1 O3 . . 2_6555 122.9(3) 122.9(3) 122.9(3) ?
O2 B1 O3 . . 4_5555 111.2(3) 111.2(3) 111.2(3) ?

loop_
_geom_bond_atom_site_label_1
_geom_bond_atom_site_label_2
_geom_bond_site_ssg_symmetry_1
_geom_bond_site_ssg_symmetry_2
_geom_bond_distance
_geom_bond_distance_min
_geom_bond_distance_max
_geom_bond_publ_flag
Ca1 O1 . 1_5455 2.542(2) 2.542(2) 2.542(2) ?
Ca1 O1 . 2_6355 2.407(4) 2.407(4) 2.407(4) ?
Ca1 O1 . 2_7355 2.296(3) 2.296(3) 2.296(3) ?
Ca1 O1' . 2_6355 2.439(3) 2.439(3) 2.439(3) ?
Ca1 O1' . 2_7355 2.428(4) 2.428(4) 2.428(4) ?
Ca1 O1' . 4_5545 2.436(2) 2.436(2) 2.436(2) ?
Ca1 O2 . 1_5455 2.389(2) 2.337(2) 2.442(2) ?
Ca1 O2 . 2_6455 2.499(4) 2.319(4) 2.679(4) ?
Ca1 O2 . 2_7455 2.402(3) 2.373(4) 2.430(4) ?
Ca1 O3 . 1_5455 3.219(2) 3.219(2) 3.219(2) ?
Ca1 O3 . . 3.364(2) 3.364(2) 3.364(2) ?
Ca1 O3 . 3_6555 2.442(2) 2.442(2) 2.442(2) ?
B1 O1 . . 1.347(4) 1.347(4) 1.347(4) ?
B1 O1' . . 1.353(4) 1.353(4) 1.353(4) ?
B1 O2 . . 1.351(4) 1.346(4) 1.355(4) ?
B1 O3 . 2_6555 1.417(4) 1.417(4) 1.417(4) ?
B1 O3 . 4_5555 1.425(4) 1.425(4) 1.425(4) ?

loop_
_geom_hbond_atom_site_label_D
_geom_hbond_atom_site_label_H
_geom_hbond_atom_site_label_A
_geom_hbond_site_symmetry_D
_geom_hbond_site_symmetry_H
_geom_hbond_site_symmetry_A
_geom_hbond_distance_DH
_geom_hbond_distance_HA
_geom_hbond_distance_DA
_geom_hbond_angle_DHA
_geom_hbond_publ_flag
? ? ? ? ? ? ? ? ? ? ?

loop_
_geom_torsion_atom_site_label_1
_geom_torsion_atom_site_label_2
_geom_torsion_atom_site_label_3
_geom_torsion_atom_site_label_4
_geom_torsion_site_ssg_symmetry_1
_geom_torsion_site_ssg_symmetry_2
_geom_torsion_site_ssg_symmetry_3
_geom_torsion_site_ssg_symmetry_4
_geom_torsion_av
_geom_torsion_min
_geom_torsion_max
? ? ? ? ? ? ? ? ? ? ?

loop_
_restr_angle_atom_site_label_1
_restr_angle_site_symmetry_1
_restr_angle_atom_site_label_2
_restr_angle_site_symmetry_2
_restr_angle_atom_site_label_3
_restr_angle_site_symmetry_3
_restr_angle_target
_restr_angle_target_weight_param
? ? ? ? ? ? ? ?

loop_
_restr_distance_atom_site_label_1
_restr_distance_site_symmetry_1
_restr_distance_atom_site_label_2
_restr_distance_site_symmetry_2
_restr_distance_target
_restr_distance_target_weight_param
? ? ? ? ? ?

loop_
_restr_equal_angle_atom_site_label_1
_restr_equal_angle_site_symmetry_1
_restr_equal_angle_atom_site_label_2
_restr_equal_angle_site_symmetry_2
_restr_equal_angle_atom_site_label_3
_restr_equal_angle_site_symmetry_3
_restr_equal_angle_class_class_id
_restr_equal_angle_class_target_weight_param
? ? ? ? ? ? ? ?

loop_
_restr_equal_distance_atom_site_label_1
_restr_equal_distance_site_symmetry_1
_restr_equal_distance_atom_site_label_2
_restr_equal_distance_site_symmetry_2
_restr_equal_distance_class_class_id
_restr_equal_distance_class_target_weight_param
? ? ? ? ? ?

loop_
_restr_equal_torsion_atom_site_label_1
_restr_equal_torsion_site_symmetry_1
_restr_equal_torsion_atom_site_label_2
_restr_equal_torsion_site_symmetry_2
_restr_equal_torsion_atom_site_label_3
_restr_equal_torsion_site_symmetry_3
_restr_equal_torsion_atom_site_label_4
_restr_equal_torsion_site_symmetry_4
_restr_equal_torsion_class_class_id
_restr_equal_torsion_class_target_weight_param
? ? ? ? ? ? ? ? ? ?

loop_
_restr_torsion_atom_site_label_1
_restr_torsion_site_symmetry_1
_restr_torsion_atom_site_label_2
_restr_torsion_site_symmetry_2
_restr_torsion_atom_site_label_3
_restr_torsion_site_symmetry_3
_restr_torsion_atom_site_label_4
_restr_torsion_site_symmetry_4
_restr_torsion_angle_target
_restr_torsion_weight_param
? ? ? ? ? ? ? ? ? ?

loop_
_twin_individual_id
_twin_individual_mass_fraction_refined
_twin_individual_twin_matrix_11
_twin_individual_twin_matrix_12
_twin_individual_twin_matrix_13
_twin_individual_twin_matrix_21
_twin_individual_twin_matrix_22
_twin_individual_twin_matrix_23
_twin_individual_twin_matrix_31
_twin_individual_twin_matrix_32
_twin_individual_twin_matrix_33
? ? ? ? ? ? ? ? ? ? ?

loop_
_jana_atom_site_adp_c_label
_jana_atom_site_adp_c_type_symbol
_jana_atom_site_adp_c_111
_jana_atom_site_adp_c_112
_jana_atom_site_adp_c_113
_jana_atom_site_adp_c_122
_jana_atom_site_adp_c_123
_jana_atom_site_adp_c_133
_jana_atom_site_adp_c_222
_jana_atom_site_adp_c_223
_jana_atom_site_adp_c_233
_jana_atom_site_adp_c_333
? ? ? ? ? ? ? ? ? ? ? ?

loop_
_jana_atom_site_adp_d_label
_jana_atom_site_adp_d_type_symbol
_jana_atom_site_adp_d_1111
_jana_atom_site_adp_d_1112
_jana_atom_site_adp_d_1113
_jana_atom_site_adp_d_1122
_jana_atom_site_adp_d_1123
_jana_atom_site_adp_d_1133
_jana_atom_site_adp_d_1222
_jana_atom_site_adp_d_1223
_jana_atom_site_adp_d_1233
_jana_atom_site_adp_d_1333
_jana_atom_site_adp_d_2222
_jana_atom_site_adp_d_2223
_jana_atom_site_adp_d_2233
_jana_atom_site_adp_d_2333
_jana_atom_site_adp_d_3333
? ? ? ? ? ? ? ? ? ? ? ? ? ? ? ? ?

loop_
_jana_atom_site_adp_e_label
_jana_atom_site_adp_e_type_symbol
_jana_atom_site_adp_e_11111
_jana_atom_site_adp_e_11112
_jana_atom_site_adp_e_11113
_jana_atom_site_adp_e_11122
_jana_atom_site_adp_e_11123
_jana_atom_site_adp_e_11133
_jana_atom_site_adp_e_11222
_jana_atom_site_adp_e_11223
_jana_atom_site_adp_e_11233
_jana_atom_site_adp_e_11333
_jana_atom_site_adp_e_12222
_jana_atom_site_adp_e_12223
_jana_atom_site_adp_e_12233
_jana_atom_site_adp_e_12333
_jana_atom_site_adp_e_13333
_jana_atom_site_adp_e_22222
_jana_atom_site_adp_e_22223
_jana_atom_site_adp_e_22233
_jana_atom_site_adp_e_22333
_jana_atom_site_adp_e_23333
_jana_atom_site_adp_e_33333
? ? ? ? ? ? ? ? ? ? ? ? ? ? ? ? ? ? ? ? ? ? ?

loop_
_jana_atom_site_adp_f_label
_jana_atom_site_adp_f_type_symbol
_jana_atom_site_adp_f_111111
_jana_atom_site_adp_f_111112
_jana_atom_site_adp_f_111113
_jana_atom_site_adp_f_111122
_jana_atom_site_adp_f_111123
_jana_atom_site_adp_f_111133
_jana_atom_site_adp_f_111222
_jana_atom_site_adp_f_111223
_jana_atom_site_adp_f_111233
_jana_atom_site_adp_f_111333
_jana_atom_site_adp_f_112222
_jana_atom_site_adp_f_112223
_jana_atom_site_adp_f_112233
_jana_atom_site_adp_f_112333
_jana_atom_site_adp_f_113333
_jana_atom_site_adp_f_122222
_jana_atom_site_adp_f_122223
_jana_atom_site_adp_f_122233
_jana_atom_site_adp_f_122333
_jana_atom_site_adp_f_123333
_jana_atom_site_adp_f_133333
_jana_atom_site_adp_f_222222
_jana_atom_site_adp_f_222223
_jana_atom_site_adp_f_222233
_jana_atom_site_adp_f_222333
_jana_atom_site_adp_f_223333
_jana_atom_site_adp_f_233333
_jana_atom_site_adp_f_333333
? ? ? ? ? ? ? ? ? ? ? ? ? ? ? ? ? ? ? ? ? ? ? ? ? ? ? ? ? ?

loop_
_jana_atom_site_crenel_ortho_func_id
_jana_atom_site_crenel_ortho_func_c
_jana_atom_site_crenel_ortho_func_w
_jana_atom_site_crenel_ortho_func_eps
? ? ? ?

loop_
_jana_atom_site_occ_fourier_absolute_site_label
_jana_atom_site_occ_fourier_absolute
? ?

loop_
_jana_atom_site_occ_legendre_atom_site_label
_jana_atom_site_occ_legendre_param_order
_jana_atom_site_occ_legendre_param_coeff
? ? ?

loop_
_jana_atom_site_occ_xharm_atom_site_label
_jana_atom_site_occ_xharm_param_order
_jana_atom_site_occ_xharm_param_coeff
? ? ?

loop_
_jana_atom_site_occ_crenel_ortho_atom_site_label
_jana_atom_site_occ_crenel_ortho_param_order
_jana_atom_site_occ_crenel_ortho_id
_jana_atom_site_occ_crenel_ortho_param_coeff
? ? ? ?

loop_
_jana_atom_site_displace_legendre_atom_site_label
_jana_atom_site_displace_legendre_axis
_jana_atom_site_displace_legendre_param_order
_jana_atom_site_displace_legendre_param_coeff
O2 x 1 -0.1067(9)
O2 y 1 -0.0636(6)
O2 z 1 0.0160(3)
O2 x 2 0
O2 y 2 0
O2 z 2 0

loop_
_jana_atom_site_displace_xharm_site_label
_jana_atom_site_displace_xharm_axis
_jana_atom_site_displace_xharm_param_order
_jana_atom_site_displace_xharm_param_coeff
? ? ? ?

loop_
_jana_atom_site_displace_crenel_ortho_atom_site_label
_jana_atom_site_displace_crenel_ortho_axis
_jana_atom_site_displace_crenel_ortho_id
_jana_atom_site_displace_crenel_ortho_param_order
_jana_atom_site_displace_crenel_ortho_param_coeff
? ? ? ? ?

loop_
_jana_atom_site_u_legendre_atom_site_label
_jana_atom_site_u_legendre_tens_elem
_jana_atom_site_u_legendre_param_order
_jana_atom_site_u_legendre_param_coeff
O2 U11 1 -0.012(2)
O2 U22 1 -0.009(2)
O2 U33 1 0.0080(17)
O2 U12 1 -0.0102(15)
O2 U13 1 -0.0011(15)
O2 U23 1 -0.0029(14)
O2 U11 2 0
O2 U22 2 0
O2 U33 2 0
O2 U12 2 0
O2 U13 2 0
O2 U23 2 0

loop_
_jana_atom_site_u_xharm_atom_site_label
_jana_atom_site_u_xharm_tens_elem
_jana_atom_site_u_xharm_param_order
_jana_atom_site_u_xharm_param_coeff
? ? ? ?

loop_
_jana_atom_site_u_crenel_ortho_atom_site_label
_jana_atom_site_u_crenel_ortho_tens_elem
_jana_atom_site_u_crenel_ortho_id
_jana_atom_site_u_crenel_ortho_param_order
_jana_atom_site_u_crenel_ortho_param_coeff
? ? ? ? ?

loop_
_jana_atom_site_adp_c_fourier_atom_site_label
_jana_atom_site_adp_c_fourier_tens_elem
_jana_atom_site_adp_c_fourier_wave_vector_seq_id
_jana_atom_site_adp_c_fourier_param_cos
_jana_atom_site_adp_c_fourier_param_sin
? ? ? ? ?

loop_
_jana_atom_site_adp_d_fourier_atom_site_label
_jana_atom_site_adp_d_fourier_tens_elem
_jana_atom_site_adp_d_fourier_wave_vector_seq_id
_jana_atom_site_adp_d_fourier_param_cos
_jana_atom_site_adp_d_fourier_param_sin
? ? ? ? ?

loop_
_jana_atom_site_adp_e_fourier_atom_site_label
_jana_atom_site_adp_e_fourier_tens_elem
_jana_atom_site_adp_e_fourier_wave_vector_seq_id
_jana_atom_site_adp_e_fourier_param_cos
_jana_atom_site_adp_e_fourier_param_sin
? ? ? ? ?

loop_
_jana_atom_site_adp_f_fourier_atom_site_label
_jana_atom_site_adp_f_fourier_tens_elem
_jana_atom_site_adp_f_fourier_wave_vector_seq_id
_jana_atom_site_adp_f_fourier_param_cos
_jana_atom_site_adp_f_fourier_param_sin
? ? ? ? ?
